data_7247884
loop_
_publ_author_name
'Li, Wang'
'Xie, Miao'
'Zhang, Shi-Yong'
'Zeng, Cheng-Hui'
'Du, Zi-Yi'
'He, Chun-Ting'

_publ_section_title
;
 A confinement-regulated (H<sub>3</sub>C-NH<sub>3</sub>)<sup>+</sup> ion
 as a smallest dual-wheel rotator showing bisected rotation dynamics.
;
_journal_issue 9
_journal_name_full 'Physical chemistry chemical physics : PCCP'
_journal_page_first 7269
_journal_page_last 7275
_journal_paper_doi 10.1039/d3cp05406c
_journal_volume 26
_journal_year 2024
_chemical_formula_sum 'C13 H30 Cl3 Cu N O6'
_chemical_formula_weight 466.27
_space_group_crystal_system triclinic
_space_group_IT_number 2
_space_group_name_Hall '-P 1'
_space_group_name_H-M_alt 'P -1'
_atom_sites_solution_hydrogens mixed
_audit_creation_method SHELXL-2014
_audit_update_record
;
2023-10-21 deposited with the CCDC.	2023-12-19 downloaded from the CCDC.
;
_cell_angle_alpha 82.605(2)
_cell_angle_beta 79.325(2)
_cell_angle_gamma 82.289(2)
_cell_formula_units_Z 2
_cell_length_a 8.6456(14)
_cell_length_b 10.4456(17)
_cell_length_c 12.352(2)
_cell_measurement_reflns_used 3964
_cell_measurement_temperature 296(2)
_cell_measurement_theta_max 25.94
_cell_measurement_theta_min 2.41
_cell_volume 1080.1(3)
_computing_cell_refinement 'Bruker SMART'
_computing_data_collection 'Bruker SMART'
_computing_data_reduction 'Bruker SAINT'
_computing_molecular_graphics 'Bruker SHELXTL'
_computing_publication_material 'Bruker SHELXTL'
_computing_structure_refinement 'SHELXL-2014 (Sheldrick, 2014)'
_computing_structure_solution 'Bruker SHELXTL'
_diffrn_ambient_temperature 296(2)
_diffrn_measured_fraction_theta_full 0.995
_diffrn_measured_fraction_theta_max 0.993
_diffrn_measurement_device_type 'CCD area detector'
_diffrn_measurement_method 'phi and omega scans'
_diffrn_radiation_type MoK\a
_diffrn_radiation_wavelength 0.71073
_diffrn_reflns_av_R_equivalents 0.0140
_diffrn_reflns_av_unetI/netI 0.0226
_diffrn_reflns_Laue_measured_fraction_full 0.995
_diffrn_reflns_Laue_measured_fraction_max 0.993
_diffrn_reflns_limit_h_max 10
_diffrn_reflns_limit_h_min -10
_diffrn_reflns_limit_k_max 12
_diffrn_reflns_limit_k_min -12
_diffrn_reflns_limit_l_max 15
_diffrn_reflns_limit_l_min -15
_diffrn_reflns_number 8182
_diffrn_reflns_point_group_measured_fraction_full 0.995
_diffrn_reflns_point_group_measured_fraction_max 0.993
_diffrn_reflns_theta_full 25.242
_diffrn_reflns_theta_max 25.997
_diffrn_reflns_theta_min 2.413
_exptl_absorpt_coefficient_mu 1.407
_exptl_absorpt_correction_type none
_exptl_crystal_colour brown
_exptl_crystal_density_diffrn 1.434
_exptl_crystal_description block
_exptl_crystal_F_000 486
_refine_diff_density_max 0.781
_refine_diff_density_min -0.639
_refine_diff_density_rms 0.064
_refine_ls_extinction_method none
_refine_ls_goodness_of_fit_ref 1.014
_refine_ls_hydrogen_treatment constr
_refine_ls_matrix_type full
_refine_ls_number_parameters 380
_refine_ls_number_reflns 4220
_refine_ls_number_restraints 612
_refine_ls_restrained_S_all 0.981
_refine_ls_R_factor_all 0.0520
_refine_ls_R_factor_gt 0.0385
_refine_ls_shift/su_max 0.001
_refine_ls_shift/su_mean 0.000
_refine_ls_structure_factor_coef Fsqd
_refine_ls_weighting_details 'w=1/[\s^2^(Fo^2^)+(0.0639P)^2^+0.5251P] where P=(Fo^2^+2Fc^2^)/3'
_refine_ls_weighting_scheme calc
_refine_ls_wR_factor_gt 0.1016
_refine_ls_wR_factor_ref 0.1148
_reflns_Friedel_coverage 0.000
_reflns_number_gt 3360
_reflns_number_total 4220
_reflns_threshold_expression 'I > 2\s(I)'
_cod_data_source_file d3cp05406c2.cif
_cod_data_source_block 1-296K
_cod_depositor_comments 'Adding full bibliography for 7247884--7247885.cif.'
_cod_original_cell_volume 1080.0(3)
_cod_database_code 7247884
_shelx_space_group_comment
; 
The symmetry employed for this shelxl refinement is uniquely defined 
by the following loop, which should always be used as a source of 
symmetry information in preference to the above space-group names. 
They are only intended as comments. 
;
_shelxl_version_number 2014-3

loop_
_space_group_symop_operation_xyz
'x, y, z'
'-x, -y, -z'

loop_
_atom_site_label
_atom_site_type_symbol
_atom_site_fract_x
_atom_site_fract_y
_atom_site_fract_z
_atom_site_U_iso_or_equiv
_atom_site_adp_type
_atom_site_occupancy
_atom_site_site_symmetry_order
_atom_site_calc_flag
_atom_site_refinement_flags_posn
_atom_site_refinement_flags_adp
_atom_site_refinement_flags_occupancy
_atom_site_disorder_assembly
_atom_site_disorder_group
Cu1 Cu 0.51466(4) -0.04453(3) 0.87102(3) 0.05285(14) Uani 1 1 d . . . . .
Cl1 Cl 0.40952(10) -0.19995(9) 0.81510(7) 0.0682(2) Uani 1 1 d . . . . .
Cl2 Cl 0.65593(11) 0.02837(11) 0.71392(7) 0.0816(3) Uani 1 1 d . . . . .
Cl3 Cl 0.46297(16) 0.14641(8) 0.95305(7) 0.0912(3) Uani 1 1 d . . . . .
N1 N 0.1640(3) 0.4214(2) 0.7122(2) 0.0567(6) Uani 1 1 d . . . . .
H1C H 0.1128 0.3513 0.7415 0.085 Uiso 0.574(5) 1 d R U P A 1
H1D H 0.0963 0.4946 0.7208 0.085 Uiso 0.574(5) 1 d R U P A 1
H1E H 0.1993 0.4160 0.6390 0.085 Uiso 0.574(5) 1 d R U P A 1
H1C' H 0.0725 0.4405 0.7583 0.085 Uiso 0.426(5) 1 d R U P A 2
H1D' H 0.1697 0.4790 0.6512 0.085 Uiso 0.426(5) 1 d R U P A 2
H1E' H 0.1679 0.3408 0.6928 0.085 Uiso 0.426(5) 1 d R U P A 2
C1 C 0.0903(14) 0.7563(10) 0.6141(10) 0.088(3) Uani 0.574(5) 1 d D U P A 1
H1A H 0.1863 0.7620 0.6424 0.106 Uiso 0.574(5) 1 calc R U P A 1
H1B H 0.0326 0.8425 0.6079 0.106 Uiso 0.574(5) 1 calc R U P A 1
C2 C 0.1318(14) 0.7059(10) 0.5016(10) 0.080(3) Uani 0.574(5) 1 d D U P A 1
H2A H 0.0355 0.6926 0.4770 0.096 Uiso 0.574(5) 1 calc R U P A 1
H2B H 0.1842 0.7699 0.4484 0.096 Uiso 0.574(5) 1 calc R U P A 1
C3 C 0.2647(18) 0.5319(11) 0.4071(11) 0.086(3) Uani 0.574(5) 1 d D U P A 1
H3A H 0.3162 0.5911 0.3486 0.103 Uiso 0.574(5) 1 calc R U P A 1
H3B H 0.1666 0.5153 0.3869 0.103 Uiso 0.574(5) 1 calc R U P A 1
C4 C 0.3715(12) 0.4060(10) 0.4207(7) 0.070(2) Uani 0.574(5) 1 d D U P A 1
H4A H 0.4041 0.3712 0.3498 0.084 Uiso 0.574(5) 1 calc R U P A 1
H4B H 0.4658 0.4218 0.4466 0.084 Uiso 0.574(5) 1 calc R U P A 1
C5 C 0.3819(9) 0.1959(9) 0.5152(8) 0.083(2) Uani 0.574(5) 1 d D U P A 1
H5A H 0.4654 0.2055 0.5553 0.100 Uiso 0.574(5) 1 calc R U P A 1
H5B H 0.4302 0.1644 0.4448 0.100 Uiso 0.574(5) 1 calc R U P A 1
C6 C 0.2723(13) 0.1005(10) 0.5824(11) 0.082(3) Uani 0.574(5) 1 d D U P A 1
H6A H 0.1900 0.0901 0.5415 0.098 Uiso 0.574(5) 1 calc R U P A 1
H6B H 0.3320 0.0163 0.5959 0.098 Uiso 0.574(5) 1 calc R U P A 1
C7 C 0.0900(11) 0.0683(8) 0.7366(10) 0.095(3) Uani 0.574(5) 1 d D U P A 1
H7A H 0.1345 -0.0222 0.7415 0.114 Uiso 0.574(5) 1 calc R U P A 1
H7B H 0.0013 0.0780 0.6971 0.114 Uiso 0.574(5) 1 calc R U P A 1
C8 C 0.0360(19) 0.1130(15) 0.8530(13) 0.110(5) Uani 0.574(5) 1 d D U P A 1
H8A H -0.0335 0.0545 0.8991 0.133 Uiso 0.574(5) 1 calc R U P A 1
H8B H 0.1264 0.1158 0.8885 0.133 Uiso 0.574(5) 1 calc R U P A 1
C9 C -0.1197(15) 0.2801(14) 0.9345(10) 0.130(4) Uani 0.574(5) 1 d D U P A 1
H9A H -0.0423 0.2860 0.9808 0.156 Uiso 0.574(5) 1 calc R U P A 1
H9B H -0.1918 0.2190 0.9732 0.156 Uiso 0.574(5) 1 calc R U P A 1
C10 C -0.2123(17) 0.4146(16) 0.9114(10) 0.114(5) Uani 0.574(5) 1 d D U P A 1
H10A H -0.2795 0.4120 0.8572 0.137 Uiso 0.574(5) 1 calc R U P A 1
H10B H -0.2783 0.4414 0.9790 0.137 Uiso 0.574(5) 1 calc R U P A 1
C11 C -0.1673(12) 0.6301(12) 0.8544(8) 0.090(3) Uani 0.574(5) 1 d D U P A 1
H11A H -0.2076 0.6615 0.9260 0.108 Uiso 0.574(5) 1 calc R U P A 1
H11B H -0.2562 0.6328 0.8162 0.108 Uiso 0.574(5) 1 calc R U P A 1
C12 C -0.0536(15) 0.7181(9) 0.7892(9) 0.089(3) Uani 0.574(5) 1 d D U P A 1
H12A H -0.1052 0.8063 0.7803 0.107 Uiso 0.574(5) 1 calc R U P A 1
H12B H 0.0356 0.7179 0.8266 0.107 Uiso 0.574(5) 1 calc R U P A 1
O1 O -0.0026(11) 0.6715(8) 0.6861(6) 0.082(2) Uani 0.574(5) 1 d D U P A 1
O2 O 0.233(2) 0.5872(12) 0.5062(13) 0.073(3) Uani 0.574(5) 1 d D U P A 1
O3 O 0.2900(9) 0.3152(8) 0.4978(7) 0.0696(19) Uani 0.574(5) 1 d D U P A 1
O4 O 0.2048(7) 0.1478(6) 0.6820(7) 0.0773(16) Uani 0.574(5) 1 d D U P A 1
O5 O -0.0453(7) 0.2383(8) 0.8358(5) 0.0882(17) Uani 0.574(5) 1 d D U P A 1
O6 O -0.0989(8) 0.5010(8) 0.8707(6) 0.0905(18) Uani 0.574(5) 1 d D U P A 1
C1' C 0.1497(16) 0.7542(14) 0.5528(13) 0.083(4) Uani 0.426(5) 1 d D U P A 2
H1'A H 0.2472 0.7587 0.5797 0.100 Uiso 0.426(5) 1 calc R U P A 2
H1'B H 0.1054 0.8418 0.5305 0.100 Uiso 0.426(5) 1 calc R U P A 2
C2' C 0.181(2) 0.6744(17) 0.4571(12) 0.094(5) Uani 0.426(5) 1 d D U P A 2
H2'A H 0.0824 0.6638 0.4346 0.113 Uiso 0.426(5) 1 calc R U P A 2
H2'B H 0.2477 0.7171 0.3946 0.113 Uiso 0.426(5) 1 calc R U P A 2
C3' C 0.283(3) 0.4669(16) 0.4081(13) 0.083(4) Uani 0.426(5) 1 d D U P A 2
H3'A H 0.3502 0.5034 0.3429 0.099 Uiso 0.426(5) 1 calc R U P A 2
H3'B H 0.1815 0.4589 0.3877 0.099 Uiso 0.426(5) 1 calc R U P A 2
C4' C 0.3589(18) 0.3329(18) 0.4478(13) 0.096(5) Uani 0.426(5) 1 d D U P A 2
H4'A H 0.3826 0.2786 0.3875 0.115 Uiso 0.426(5) 1 calc R U P A 2
H4'B H 0.4573 0.3411 0.4720 0.115 Uiso 0.426(5) 1 calc R U P A 2
C5' C 0.3190(19) 0.1490(14) 0.5692(14) 0.093(5) Uani 0.426(5) 1 d D U P A 2
H5'A H 0.4138 0.1514 0.6000 0.111 Uiso 0.426(5) 1 calc R U P A 2
H5'B H 0.3465 0.0984 0.5064 0.111 Uiso 0.426(5) 1 calc R U P A 2
C6' C 0.195(2) 0.0902(13) 0.6549(13) 0.100(4) Uani 0.426(5) 1 d D U P A 2
H6'A H 0.1041 0.0840 0.6206 0.120 Uiso 0.426(5) 1 calc R U P A 2
H6'B H 0.2363 0.0026 0.6797 0.120 Uiso 0.426(5) 1 calc R U P A 2
C7' C 0.023(3) 0.102(2) 0.8217(17) 0.102(5) Uani 0.426(5) 1 d D U P A 2
H7'A H 0.0633 0.0171 0.8542 0.122 Uiso 0.426(5) 1 calc R U P A 2
H7'B H -0.0633 0.0913 0.7847 0.122 Uiso 0.426(5) 1 calc R U P A 2
C8' C -0.033(2) 0.1923(15) 0.9096(16) 0.134(5) Uani 0.426(5) 1 d D U P A 2
H8'A H -0.1148 0.1549 0.9642 0.161 Uiso 0.426(5) 1 calc R U P A 2
H8'B H 0.0551 0.1989 0.9468 0.161 Uiso 0.426(5) 1 calc R U P A 2
C9' C -0.177(2) 0.3942(16) 0.9463(11) 0.118(5) Uani 0.574(5) 1 d D U P A 2
H9'A H -0.1149 0.3977 1.0033 0.142 Uiso 0.574(5) 1 calc R U P A 2
H9'B H -0.2718 0.3546 0.9813 0.142 Uiso 0.574(5) 1 calc R U P A 2
C10' C -0.2246(14) 0.5271(16) 0.9009(10) 0.105(4) Uani 0.426(5) 1 d D U P A 2
H10C H -0.3068 0.5269 0.8571 0.126 Uiso 0.426(5) 1 calc R U P A 2
H10D H -0.2672 0.5799 0.9610 0.126 Uiso 0.426(5) 1 calc R U P A 2
C11' C -0.1404(14) 0.7078(12) 0.7990(13) 0.080(3) Uani 0.426(5) 1 d D U P A 2
H11C H -0.1745 0.7575 0.8620 0.096 Uiso 0.426(5) 1 calc R U P A 2
H11D H -0.2289 0.7128 0.7599 0.096 Uiso 0.426(5) 1 calc R U P A 2
C12' C -0.0071(15) 0.7652(12) 0.7244(14) 0.099(4) Uani 0.426(5) 1 d D U P A 2
H12C H -0.0406 0.8544 0.6982 0.119 Uiso 0.426(5) 1 calc R U P A 2
H12D H 0.0798 0.7650 0.7640 0.119 Uiso 0.426(5) 1 calc R U P A 2
O1' O 0.0417(14) 0.6929(12) 0.6357(10) 0.087(3) Uani 0.426(5) 1 d D U P A 2
O2' O 0.259(3) 0.5506(18) 0.4918(17) 0.085(4) Uani 0.426(5) 1 d D U P A 2
O3' O 0.2544(14) 0.2757(12) 0.5360(10) 0.081(3) Uani 0.426(5) 1 d D U P A 2
O4' O 0.1437(15) 0.1577(8) 0.7463(9) 0.099(3) Uani 0.426(5) 1 d D U P A 2
O5' O -0.0914(13) 0.3162(10) 0.8702(10) 0.114(3) Uani 0.426(5) 1 d D U P A 2
O6' O -0.0979(10) 0.5785(11) 0.8365(8) 0.091(3) Uani 0.426(5) 1 d D U P A 2
C13 C 0.2966(5) 0.4277(5) 0.7680(4) 0.0931(12) Uani 1 1 d . . . . .
H13A H 0.2809 0.3762 0.8393 0.140 Uiso 1 1 d R U . . .
H13B H 0.3928 0.3930 0.7237 0.140 Uiso 1 1 d R U . . .
H13C H 0.3052 0.5164 0.7789 0.140 Uiso 1 1 d R U . . .

loop_
_atom_site_aniso_label
_atom_site_aniso_U_11
_atom_site_aniso_U_22
_atom_site_aniso_U_33
_atom_site_aniso_U_23
_atom_site_aniso_U_13
_atom_site_aniso_U_12
Cu1 0.0557(2) 0.0591(2) 0.0432(2) -0.00548(15) -0.00819(15) -0.00484(16)
Cl1 0.0702(5) 0.0770(5) 0.0602(4) -0.0175(4) -0.0044(4) -0.0179(4)
Cl2 0.0727(5) 0.1067(7) 0.0607(5) 0.0090(5) -0.0011(4) -0.0253(5)
Cl3 0.1628(10) 0.0525(5) 0.0587(5) -0.0022(4) -0.0365(6) 0.0078(5)
N1 0.0592(14) 0.0524(14) 0.0548(14) -0.0016(11) -0.0022(11) -0.0077(11)
C1 0.093(7) 0.042(4) 0.135(9) -0.009(6) -0.031(6) -0.014(5)
C2 0.078(6) 0.063(5) 0.098(9) 0.026(5) -0.024(5) -0.023(4)
C3 0.079(5) 0.121(9) 0.058(5) 0.013(6) -0.019(4) -0.024(7)
C4 0.054(4) 0.113(7) 0.044(4) -0.017(4) 0.000(3) -0.015(5)
C5 0.056(4) 0.097(6) 0.096(6) -0.043(5) -0.010(4) 0.018(4)
C6 0.076(6) 0.056(5) 0.121(7) -0.032(5) -0.026(5) 0.002(4)
C7 0.093(5) 0.054(4) 0.140(8) 0.007(5) -0.032(5) -0.019(4)
C8 0.119(8) 0.078(8) 0.126(10) 0.029(8) -0.005(8) -0.042(6)
C9 0.131(8) 0.141(10) 0.087(7) 0.008(7) 0.036(6) 0.004(7)
C10 0.080(7) 0.197(12) 0.049(6) -0.005(7) 0.011(5) 0.005(7)
C11 0.084(6) 0.105(8) 0.084(6) -0.055(5) -0.010(5) 0.019(6)
C12 0.107(8) 0.063(5) 0.108(7) -0.035(5) -0.038(7) 0.004(6)
O1 0.100(5) 0.052(4) 0.101(5) -0.022(4) -0.031(4) 0.003(3)
O2 0.068(5) 0.074(5) 0.080(6) 0.018(4) -0.030(5) -0.017(3)
O3 0.042(4) 0.097(5) 0.068(6) -0.027(4) 0.001(3) -0.002(3)
O4 0.070(3) 0.054(3) 0.114(5) -0.030(3) -0.014(3) -0.012(3)
O5 0.087(3) 0.096(4) 0.076(4) 0.006(3) 0.002(3) -0.024(3)
O6 0.080(4) 0.102(5) 0.080(4) -0.022(3) 0.004(3) 0.010(4)
C1' 0.078(8) 0.055(6) 0.118(11) 0.023(8) -0.030(7) -0.023(6)
C2' 0.090(10) 0.114(11) 0.081(9) 0.044(8) -0.034(7) -0.043(8)
C3' 0.071(8) 0.130(12) 0.049(6) -0.006(9) -0.005(6) -0.030(10)
C4' 0.059(7) 0.147(12) 0.083(10) -0.052(9) 0.011(6) -0.009(10)
C5' 0.082(10) 0.090(11) 0.108(10) -0.041(9) -0.028(8) 0.029(8)
C6' 0.137(12) 0.051(7) 0.123(11) -0.019(8) -0.064(9) 0.016(8)
C7' 0.127(10) 0.071(8) 0.127(12) 0.019(8) -0.066(9) -0.048(8)
C8' 0.149(12) 0.132(12) 0.105(10) 0.031(10) -0.008(9) -0.018(10)
C9' 0.107(9) 0.171(11) 0.066(8) 0.007(7) 0.012(6) -0.034(8)
C10' 0.080(7) 0.146(11) 0.075(7) -0.020(8) 0.017(5) 0.002(8)
C11' 0.057(6) 0.072(7) 0.121(9) -0.042(6) -0.025(7) 0.003(6)
C12' 0.093(8) 0.060(7) 0.146(11) -0.027(7) -0.026(8) 0.005(5)
O1' 0.083(6) 0.060(5) 0.122(9) 0.002(7) -0.032(6) -0.017(4)
O2' 0.071(8) 0.129(12) 0.061(6) 0.009(8) -0.023(5) -0.037(8)
O3' 0.058(6) 0.104(8) 0.084(8) -0.040(5) -0.010(5) 0.008(5)
O4' 0.140(8) 0.057(4) 0.106(6) -0.017(4) -0.036(5) -0.012(5)
O5' 0.134(7) 0.105(7) 0.088(6) 0.010(6) 0.017(6) -0.032(6)
O6' 0.064(4) 0.095(7) 0.104(7) -0.031(5) 0.007(4) 0.016(5)
C13 0.092(3) 0.103(3) 0.088(3) 0.001(2) -0.031(2) -0.014(2)

loop_
_atom_type_symbol
_atom_type_description
_atom_type_scat_dispersion_real
_atom_type_scat_dispersion_imag
_atom_type_scat_source
C C 0.0033 0.0016 'International Tables Vol C Tables 4.2.6.8 and 6.1.1.4'
H H 0.0000 0.0000 'International Tables Vol C Tables 4.2.6.8 and 6.1.1.4'
N N 0.0061 0.0033 'International Tables Vol C Tables 4.2.6.8 and 6.1.1.4'
O O 0.0106 0.0060 'International Tables Vol C Tables 4.2.6.8 and 6.1.1.4'
Cl Cl 0.1484 0.1585 'International Tables Vol C Tables 4.2.6.8 and 6.1.1.4'
Cu Cu 0.3201 1.2651 'International Tables Vol C Tables 4.2.6.8 and 6.1.1.4'

loop_
_geom_angle_atom_site_label_1
_geom_angle_atom_site_label_2
_geom_angle_atom_site_label_3
_geom_angle
_geom_angle_site_symmetry_1
_geom_angle_site_symmetry_3
_geom_angle_publ_flag
Cl2 Cu1 Cl1 100.19(4) . . ?
Cl2 Cu1 Cl3 98.18(4) . . ?
Cl1 Cu1 Cl3 145.34(5) . . ?
Cl2 Cu1 Cl3 142.40(5) . 2_657 ?
Cl1 Cu1 Cl3 96.86(4) . 2_657 ?
Cl3 Cu1 Cl3 85.89(3) . 2_657 ?
Cu1 Cl3 Cu1 94.11(3) . 2_657 ?
O1 C1 C2 108.8(7) . . ?
O2 C2 C1 110.8(9) . . ?
O2 C3 C4 109.0(10) . . ?
O3 C4 C3 109.7(8) . . ?
O3 C5 C6 107.5(8) . . ?
O4 C6 C5 109.0(7) . . ?
O4 C7 C8 106.1(10) . . ?
O5 C8 C7 105.2(11) . . ?
O5 C9 C10 108.6(11) . . ?
O6 C10 C9 106.5(11) . . ?
O6 C11 C12 112.9(9) . . ?
O1 C12 C11 106.9(7) . . ?
C12 O1 C1 111.2(8) . . ?
C3 O2 C2 113.0(11) . . ?
C5 O3 C4 113.1(8) . . ?
C6 O4 C7 108.3(8) . . ?
C9 O5 C8 110.4(10) . . ?
C10 O6 C11 112.5(9) . . ?
O1' C1' C2' 106.8(11) . . ?
O2' C2' C1' 107.9(13) . . ?
O2' C3' C4' 110.6(13) . . ?
O3' C4' C3' 109.3(12) . . ?
O3' C5' C6' 106.7(11) . . ?
O4' C6' C5' 114.8(13) . . ?
O4' C7' C8' 106.8(16) . . ?
O5' C8' C7' 114.2(19) . . ?
O5' C9' C10' 114.8(12) . . ?
O6' C10' C9' 110.1(13) . . ?
O6' C11' C12' 111.6(9) . . ?
O1' C12' C11' 108.9(11) . . ?
C12' O1' C1' 111.7(12) . . ?
C3' O2' C2' 110.9(16) . . ?
C4' O3' C5' 110.0(12) . . ?
C6' O4' C7' 112.5(13) . . ?
C9' O5' C8' 117.4(15) . . ?
C10' O6' C11' 110.2(12) . . ?

loop_
_geom_bond_atom_site_label_1
_geom_bond_atom_site_label_2
_geom_bond_distance
_geom_bond_site_symmetry_2
_geom_bond_publ_flag
Cu1 Cl2 2.1972(9) . ?
Cu1 Cl1 2.2037(9) . ?
Cu1 Cl3 2.3060(10) . ?
Cu1 Cl3 2.3231(10) 2_657 ?
Cl3 Cu1 2.3231(10) 2_657 ?
N1 C13 1.455(5) . ?
C1 O1 1.395(11) . ?
C1 C2 1.513(13) . ?
C2 O2 1.419(12) . ?
C3 O2 1.386(14) . ?
C3 C4 1.512(12) . ?
C4 O3 1.415(10) . ?
C5 O3 1.400(10) . ?
C5 C6 1.526(12) . ?
C6 O4 1.383(12) . ?
C7 O4 1.399(10) . ?
C7 C8 1.539(14) . ?
C8 O5 1.411(15) . ?
C9 O5 1.365(11) . ?
C9 C10 1.541(14) . ?
C10 O6 1.402(15) . ?
C11 O6 1.403(11) . ?
C11 C12 1.489(13) . ?
C12 O1 1.395(11) . ?
C1' O1' 1.402(13) . ?
C1' C2' 1.497(15) . ?
C2' O2' 1.430(15) . ?
C3' O2' 1.408(16) . ?
C3' C4' 1.527(16) . ?
C4' O3' 1.405(14) . ?
C5' O3' 1.406(15) . ?
C5' C6' 1.497(16) . ?
C6' O4' 1.379(14) . ?
C7' O4' 1.399(17) . ?
C7' C8' 1.501(17) . ?
C8' O5' 1.387(15) . ?
C9' O5' 1.369(14) . ?
C9' C10' 1.464(15) . ?
C10' O6' 1.359(13) . ?
C11' O6' 1.393(13) . ?
C11' C12' 1.479(14) . ?
C12' O1' 1.380(14) . ?
